data_1545837
loop_
_publ_author_name
'Bolla, Geetha'
'Nangia, Ashwini'

_publ_section_title
;
 Binary and ternary cocrystals of sulfa drug acetazolamide with pyridine
 carboxamides and cyclic amides
;
_journal_coeditor_code ED5007
_journal_issue 2
_journal_name_full IUCrJ
_journal_page_first 152
_journal_page_last 160
_journal_paper_doi 10.1107/S2052252516000543
_journal_volume 3
_journal_year 2016
_chemical_formula_moiety C4H6N4O3S2,C6H7NO2,H2O
_chemical_formula_sum 'C10 H15 N5 O6 S2'
_chemical_formula_weight 365.39
_chemical_melting_point 363
_chemical_name_common 'ACETAZOLAMIDE; 3 OME 2 PYRIDONE'
_chemical_name_systematic
; 
 ? 
;
_space_group_IT_number 2
_symmetry_cell_setting triclinic
_symmetry_space_group_name_Hall '-P 1'
_symmetry_space_group_name_H-M 'P -1'
_atom_sites_solution_hydrogens geom
_atom_sites_solution_primary direct
_atom_sites_solution_secondary difmap
_audit_creation_method SHELXL-97
_cell_angle_alpha 88.192(5)
_cell_angle_beta 76.587(6)
_cell_angle_gamma 77.996(6)
_cell_formula_units_Z 2
_cell_length_a 7.7872(6)
_cell_length_b 10.2130(7)
_cell_length_c 10.2464(7)
_cell_measurement_reflns_used 2221
_cell_measurement_temperature 298(2)
_cell_measurement_theta_max 71.6160
_cell_measurement_theta_min 4.3990
_cell_volume 775.22(10)
_computing_structure_refinement 'SHELXL-97 (Sheldrick, 1997)'
_computing_structure_solution 'SHELXS-97 (Sheldrick, 1990)'
_diffrn_ambient_temperature 298(2)
_diffrn_measured_fraction_theta_full 0.990
_diffrn_measured_fraction_theta_max 0.990
_diffrn_measurement_device_type 'Xcalibur, Eos, Gemini'
_diffrn_measurement_method '\w scans'
_diffrn_radiation_monochromator graphite
_diffrn_radiation_source 'fine-focus sealed tube'
_diffrn_radiation_type CuK\a
_diffrn_radiation_wavelength 1.54184
_diffrn_reflns_av_R_equivalents 0.0286
_diffrn_reflns_av_sigmaI/netI 0.0314
_diffrn_reflns_limit_h_max 9
_diffrn_reflns_limit_h_min -7
_diffrn_reflns_limit_k_max 12
_diffrn_reflns_limit_k_min -12
_diffrn_reflns_limit_l_max 11
_diffrn_reflns_limit_l_min -12
_diffrn_reflns_number 4182
_diffrn_reflns_theta_full 67.06
_diffrn_reflns_theta_max 67.06
_diffrn_reflns_theta_min 4.43
_exptl_absorpt_coefficient_mu 3.493
_exptl_absorpt_correction_T_max 1.00000
_exptl_absorpt_correction_T_min 0.52975
_exptl_absorpt_correction_type multi-scan
_exptl_crystal_colour COLORLES
_exptl_crystal_density_diffrn 1.565
_exptl_crystal_density_method 'not measured'
_exptl_crystal_description PLATE
_exptl_crystal_F_000 380
_exptl_crystal_size_max 0.22
_exptl_crystal_size_mid 0.20
_exptl_crystal_size_min 0.18
_refine_diff_density_max 0.414
_refine_diff_density_min -0.479
_refine_diff_density_rms 0.094
_refine_ls_extinction_method none
_refine_ls_goodness_of_fit_ref 1.060
_refine_ls_hydrogen_treatment mixed
_refine_ls_matrix_type full
_refine_ls_number_parameters 234
_refine_ls_number_reflns 2734
_refine_ls_number_restraints 3
_refine_ls_restrained_S_all 1.061
_refine_ls_R_factor_all 0.0539
_refine_ls_R_factor_gt 0.0496
_refine_ls_shift/su_max 0.000
_refine_ls_shift/su_mean 0.000
_refine_ls_structure_factor_coef Fsqd
_refine_ls_weighting_details 'calc w=1/[\s^2^(Fo^2^)+(0.1021P)^2^+0.0000P] where P=(Fo^2^+2Fc^2^)/3'
_refine_ls_weighting_scheme calc
_refine_ls_wR_factor_gt 0.1357
_refine_ls_wR_factor_ref 0.1413
_reflns_number_gt 2406
_reflns_number_total 2734
_reflns_threshold_expression >2sigma(I)
_cod_data_source_file ed5007.cif
_cod_data_source_block ACZOMeHPH111
_cod_original_cell_volume 775.22(9)
_cod_database_code 1545837

loop_
_symmetry_equiv_pos_as_xyz
'x, y, z'
'-x, -y, -z'

loop_
_atom_site_label
_atom_site_type_symbol
_atom_site_fract_x
_atom_site_fract_y
_atom_site_fract_z
_atom_site_U_iso_or_equiv
_atom_site_adp_type
_atom_site_occupancy
_atom_site_symmetry_multiplicity
_atom_site_calc_flag
_atom_site_refinement_flags
S2 S 0.74682(8) 0.29948(6) 0.41441(5) 0.0401(2) Uani 1 1 d .
S1 S 0.89362(8) 0.29672(6) 0.11297(5) 0.0375(2) Uani 1 1 d .
O3 O 0.6751(3) 0.42953(19) 0.3709(2) 0.0599(6) Uani 1 1 d .
O5 O 0.5802(2) 0.08098(17) 0.15601(17) 0.0447(4) Uani 1 1 d .
O4 O 0.3422(2) 0.29976(16) 0.26201(16) 0.0444(4) Uani 1 1 d .
N4 N 0.5914(3) 0.2185(3) 0.4532(2) 0.0460(5) Uani 1 1 d .
N3 N 1.1399(3) 0.1432(2) -0.08603(19) 0.0364(4) Uani 1 1 d .
N5 N 0.5962(3) 0.16290(19) -0.0548(2) 0.0378(4) Uani 1 1 d .
O6 O 0.3340(3) 0.0077(2) 0.3844(2) 0.0602(6) Uani 1 1 d D
C7 C 0.3504(3) 0.3883(2) 0.0383(2) 0.0375(5) Uani 1 1 d .
H7 H 0.2658 0.4658 0.0697 0.045 Uiso 1 1 calc R
O1 O 0.9721(3) 0.3295(2) -0.1467(2) 0.0653(6) Uani 1 1 d .
O2 O 0.8426(3) 0.2846(2) 0.51861(19) 0.0592(5) Uani 1 1 d .
N2 N 1.1116(3) 0.0757(2) 0.1363(2) 0.0398(5) Uani 1 1 d .
C5 C 0.4011(3) 0.2938(2) 0.1270(2) 0.0336(5) Uani 1 1 d .
C1 C 0.8998(3) 0.2235(2) 0.2664(2) 0.0365(5) Uani 1 1 d .
N1 N 1.0156(3) 0.1136(2) 0.2650(2) 0.0414(5) Uani 1 1 d .
C3 C 1.0888(3) 0.2312(3) -0.1803(2) 0.0436(6) Uani 1 1 d .
C2 C 1.0616(3) 0.1613(2) 0.0475(2) 0.0322(5) Uani 1 1 d .
C8 C 0.4252(4) 0.3693(2) -0.1000(3) 0.0437(6) Uani 1 1 d .
H8 H 0.3893 0.4333 -0.1603 0.052 Uiso 1 1 calc R
C6 C 0.5303(3) 0.1729(2) 0.0796(2) 0.0338(5) Uani 1 1 d .
C4 C 1.1868(5) 0.1965(4) -0.3222(3) 0.0627(8) Uani 1 1 d .
H4A H 1.1012 0.1972 -0.3764 0.094 Uiso 1 1 calc R
H4B H 1.2627 0.1089 -0.3263 0.094 Uiso 1 1 calc R
H4C H 1.2596 0.2609 -0.3553 0.094 Uiso 1 1 calc R
C9 C 0.5493(4) 0.2576(3) -0.1445(2) 0.0418(5) Uani 1 1 d .
H9 H 0.6026 0.2450 -0.2355 0.050 Uiso 1 1 calc R
C13 C 0.2285(4) 0.4222(3) 0.3220(3) 0.0506(7) Uani 1 1 d .
H13A H 0.2920 0.4941 0.3008 0.076 Uiso 1 1 calc R
H13B H 0.1960 0.4130 0.4176 0.076 Uiso 1 1 calc R
H13C H 0.1213 0.4415 0.2878 0.076 Uiso 1 1 calc R
H4D H 0.620(5) 0.149(4) 0.489(4) 0.057(9) Uiso 1 1 d .
H4E H 0.529(5) 0.211(4) 0.390(4) 0.078(11) Uiso 1 1 d .
H5A H 0.683(4) 0.087(3) -0.081(3) 0.048(8) Uiso 1 1 d .
H3A H 1.217(4) 0.076(3) -0.109(3) 0.042(7) Uiso 1 1 d .
H6B H 0.220(3) 0.043(4) 0.379(4) 0.080(12) Uiso 1 1 d D
H6A H 0.405(4) 0.045(3) 0.314(3) 0.060(9) Uiso 1 1 d D

loop_
_atom_site_aniso_label
_atom_site_aniso_U_11
_atom_site_aniso_U_22
_atom_site_aniso_U_33
_atom_site_aniso_U_23
_atom_site_aniso_U_13
_atom_site_aniso_U_12
S2 0.0419(4) 0.0430(4) 0.0311(3) -0.0028(2) -0.0039(2) -0.0038(3)
S1 0.0348(4) 0.0377(3) 0.0338(3) 0.0020(2) -0.0040(2) 0.0016(2)
O3 0.0725(14) 0.0416(10) 0.0502(11) 0.0007(8) 0.0055(10) 0.0010(9)
O5 0.0497(10) 0.0350(9) 0.0407(9) 0.0038(7) -0.0057(8) 0.0050(7)
O4 0.0552(11) 0.0357(9) 0.0347(9) -0.0008(7) -0.0071(8) 0.0039(8)
N4 0.0402(12) 0.0567(14) 0.0375(11) 0.0079(10) -0.0063(9) -0.0061(10)
N3 0.0340(11) 0.0374(10) 0.0326(10) -0.0007(8) -0.0031(8) -0.0006(9)
N5 0.0427(11) 0.0302(10) 0.0378(10) -0.0028(8) -0.0076(8) -0.0029(8)
O6 0.0564(13) 0.0674(13) 0.0529(11) 0.0228(10) -0.0136(10) -0.0058(10)
C7 0.0392(13) 0.0285(11) 0.0445(12) 0.0018(9) -0.0115(10) -0.0046(9)
O1 0.0630(13) 0.0660(13) 0.0457(10) 0.0097(9) -0.0053(9) 0.0249(11)
O2 0.0592(12) 0.0803(14) 0.0407(10) -0.0114(9) -0.0160(9) -0.0134(10)
N2 0.0410(11) 0.0374(10) 0.0356(10) 0.0018(8) -0.0047(8) -0.0006(8)
C5 0.0352(12) 0.0299(11) 0.0367(11) -0.0022(9) -0.0086(9) -0.0079(9)
C1 0.0333(12) 0.0406(12) 0.0342(11) 0.0007(9) -0.0064(9) -0.0062(9)
N1 0.0395(11) 0.0433(11) 0.0359(10) 0.0020(8) -0.0033(8) -0.0025(9)
C3 0.0379(13) 0.0531(15) 0.0359(12) 0.0041(10) -0.0075(10) -0.0022(11)
C2 0.0293(11) 0.0314(11) 0.0355(11) 0.0008(9) -0.0063(9) -0.0068(8)
C8 0.0546(16) 0.0366(13) 0.0418(13) 0.0090(10) -0.0163(11) -0.0086(11)
C6 0.0353(12) 0.0309(11) 0.0364(11) 0.0014(9) -0.0094(9) -0.0083(9)
C4 0.0592(18) 0.081(2) 0.0347(14) 0.0058(13) -0.0069(12) 0.0094(15)
C9 0.0492(15) 0.0418(13) 0.0344(11) 0.0007(10) -0.0081(10) -0.0111(10)
C13 0.0557(17) 0.0435(14) 0.0423(13) -0.0061(11) -0.0019(12) 0.0030(12)

loop_
_atom_type_symbol
_atom_type_description
_atom_type_scat_dispersion_real
_atom_type_scat_dispersion_imag
_atom_type_scat_source
C C 0.0181 0.0091 'International Tables Vol C Tables 4.2.6.8 and 6.1.1.4'
H H 0.0000 0.0000 'International Tables Vol C Tables 4.2.6.8 and 6.1.1.4'
N N 0.0311 0.0180 'International Tables Vol C Tables 4.2.6.8 and 6.1.1.4'
O O 0.0492 0.0322 'International Tables Vol C Tables 4.2.6.8 and 6.1.1.4'
S S 0.3331 0.5567 'International Tables Vol C Tables 4.2.6.8 and 6.1.1.4'

loop_
_geom_angle_atom_site_label_1
_geom_angle_atom_site_label_2
_geom_angle_atom_site_label_3
_geom_angle
O2 S2 O3 120.66(13)
O2 S2 N4 108.27(13)
O3 S2 N4 109.07(14)
O2 S2 C1 107.37(12)
O3 S2 C1 103.16(11)
N4 S2 C1 107.58(12)
C2 S1 C1 85.36(11)
C5 O4 C13 117.92(18)
S2 N4 H4D 114(2)
S2 N4 H4E 117(2)
H4D N4 H4E 112(3)
C2 N3 C3 122.3(2)
C2 N3 H3A 118(2)
C3 N3 H3A 120(2)
C6 N5 C9 125.0(2)
C6 N5 H5A 113.3(19)
C9 N5 H5A 121.7(19)
H6B O6 H6A 105(3)
C5 C7 C8 120.5(2)
C5 C7 H7 119.8
C8 C7 H7 119.8
C2 N2 N1 111.88(19)
O4 C5 C7 126.7(2)
O4 C5 C6 112.98(19)
C7 C5 C6 120.3(2)
N1 C1 S1 116.32(18)
N1 C1 S2 123.92(18)
S1 C1 S2 119.75(14)
C1 N1 N2 111.50(19)
O1 C3 N3 120.2(2)
O1 C3 C4 124.0(2)
N3 C3 C4 115.7(2)
N2 C2 N3 121.5(2)
N2 C2 S1 114.94(17)
N3 C2 S1 123.57(17)
C9 C8 C7 119.4(2)
C9 C8 H8 120.3
C7 C8 H8 120.3
O5 C6 N5 121.3(2)
O5 C6 C5 123.3(2)
N5 C6 C5 115.4(2)
C3 C4 H4A 109.5
C3 C4 H4B 109.5
H4A C4 H4B 109.5
C3 C4 H4C 109.5
H4A C4 H4C 109.5
H4B C4 H4C 109.5
C8 C9 N5 119.5(2)
C8 C9 H9 120.3
N5 C9 H9 120.3
O4 C13 H13A 109.5
O4 C13 H13B 109.5
H13A C13 H13B 109.5
O4 C13 H13C 109.5
H13A C13 H13C 109.5
H13B C13 H13C 109.5

loop_
_geom_bond_atom_site_label_1
_geom_bond_atom_site_label_2
_geom_bond_distance
S2 O2 1.4252(19)
S2 O3 1.430(2)
S2 N4 1.575(2)
S2 C1 1.781(2)
S1 C2 1.724(2)
S1 C1 1.726(2)
O5 C6 1.260(3)
O4 C5 1.352(3)
O4 C13 1.436(3)
N4 H4D 0.80(4)
N4 H4E 0.91(4)
N3 C2 1.363(3)
N3 C3 1.369(3)
N3 H3A 0.81(3)
N5 C6 1.352(3)
N5 C9 1.366(3)
N5 H5A 0.92(3)
O6 H6B 0.902(18)
O6 H6A 0.923(18)
C7 C5 1.366(3)
C7 C8 1.404(3)
C7 H7 0.9300
O1 C3 1.204(3)
N2 C2 1.310(3)
N2 N1 1.380(3)
C5 C6 1.438(3)
C1 N1 1.284(3)
C3 C4 1.493(4)
C8 C9 1.347(4)
C8 H8 0.9300
C4 H4A 0.9600
C4 H4B 0.9600
C4 H4C 0.9600
C9 H9 0.9300
C13 H13A 0.9600
C13 H13B 0.9600
C13 H13C 0.9600
